data_7235826
loop_
_publ_author_name
'Klap\"otke, Thomas M.'
'Schmid, Philipp. C.'
'Schnell, Simon'
'Stierstorfer, J\"org'

_publ_section_title
;
 Thermal stabilization of energetic materials by the aromatic
 nitrogen-rich
 4,4&#x2032;,5,5&#x2032;-tetraamino-3,3&#x2032;-bi-1,2,4-triazolium cation
;
_journal_issue 6
_journal_name_full 'Journal of Materials Chemistry A'
_journal_page_first 2658
_journal_paper_doi 10.1039/C4TA05964F
_journal_volume 3
_journal_year 2015
_chemical_formula_moiety 'C4 H10 N10, 2(N3 O4)'
_chemical_formula_sum 'C4 H10 N16 O8'
_chemical_formula_weight 410.28
_chemical_name_common '4,4',5,5'-Tetraamino-3,3'-bi-1,2,4-triazolium bisdinitramide'
_chemical_name_systematic '4,4',5,5'-Tetraamino-3,3'-bi-1,2,4-triazolium bisdinitramide'
_space_group_IT_number 2
_space_group_name_Hall '-P 1'
_space_group_name_H-M_alt 'P -1'
_symmetry_cell_setting triclinic
_symmetry_Int_Tables_number 2
_symmetry_space_group_name_Hall '-P 1'
_symmetry_space_group_name_H-M 'P -1'
_atom_sites_solution_hydrogens difmap
_atom_sites_solution_primary direct
_atom_sites_solution_secondary difmap
_audit_creation_date
;
'Wed Nov 19 15:49:22 2014'
;
_audit_creation_method
;
CrysAlisPro, Oxford Diffraction Ltd.,
Version 1.171.35.11 (release 16-05-2011 CrysAlis171 .NET)
(compiled May 16 2011,17:55:39)
;
_audit_update_record
;
2014-11-20 deposited with the CCDC.
2014-11-25 downloaded from the CCDC.
;
_cell_angle_alpha 97.677(11)
_cell_angle_beta 107.306(11)
_cell_angle_gamma 112.194(12)
_cell_formula_units_Z 1
_cell_length_a 6.5155(8)
_cell_length_b 7.7748(11)
_cell_length_c 8.5036(11)
_cell_measurement_reflns_used 752
_cell_measurement_temperature 173(2)
_cell_measurement_theta_max 32.8560
_cell_measurement_theta_min 5.1720
_cell_volume 365.76(10)
_computing_cell_refinement
;
CrysAlisPro, Agilent Technologies,
Version 1.171.35.11 (release 16-05-2011 CrysAlis171 .NET)
(compiled May 16 2011,17:55:39)
;
_computing_data_collection
;
CrysAlisPro, Agilent Technologies,
Version 1.171.35.11 (release 16-05-2011 CrysAlis171 .NET)
(compiled May 16 2011,17:55:39)
;
_computing_data_reduction
;
CrysAlisPro, Agilent Technologies,
Version 1.171.35.11 (release 16-05-2011 CrysAlis171 .NET)
(compiled May 16 2011,17:55:39)
;
_computing_molecular_graphics
;
'ORTEP (M. N. Burnett, C. K. Johnson, ORTEP-III: Oak Ridge Thermal Ellipsoid
# Plot Program for Crystal Structure Illustrations, Oak Ridge National
# Laboratory Report ORNL-6895, 1996). Windows version (L. J. Farrugia, Univ.
# Glasgow) used --- SCHAKAL (E. Keller, University of  Freiburg (Breisgau),
# Germany, 1995)'
;
_computing_publication_material
;PLATON (A. L. Spek, Acta Crystallogr, Sect. A, 1990, 46, C34, 1995 version).
# --- T.B.Cohen, Pure Appl. Chem. 1996,68,2339-2359 (atomic masses).
;
_computing_structure_refinement 'SHELXL-97 (Sheldrick, 1997)'
_computing_structure_solution SIR-92
_diffrn_ambient_temperature 173
_diffrn_detector_area_resol_mean 15.9809
_diffrn_measured_fraction_theta_full 0.988
_diffrn_measured_fraction_theta_max 0.988
_diffrn_measurement_device 'CCD camera on \k-goniostat'
_diffrn_measurement_device_type 'Xcalibur, Sapphire3'
_diffrn_measurement_method '\w scans'
_diffrn_orient_matrix_UB_11 -0.0102442000
_diffrn_orient_matrix_UB_12 0.0787409000
_diffrn_orient_matrix_UB_13 0.0438771000
_diffrn_orient_matrix_UB_21 -0.1231374000
_diffrn_orient_matrix_UB_22 -0.0598175000
_diffrn_orient_matrix_UB_23 -0.0207380000
_diffrn_orient_matrix_UB_31 0.0296132000
_diffrn_orient_matrix_UB_32 -0.0272878000
_diffrn_orient_matrix_UB_33 0.0769304000
_diffrn_radiation_collimation 0.5
_diffrn_radiation_monochromator graphite
_diffrn_radiation_source 'Enhance (Mo) X-ray Source'
_diffrn_radiation_type 'Mo K\a'
_diffrn_radiation_wavelength 0.71073
_diffrn_reflns_av_R_equivalents 0.0158
_diffrn_reflns_av_sigmaI/netI 0.0395
_diffrn_reflns_limit_h_max 8
_diffrn_reflns_limit_h_min -4
_diffrn_reflns_limit_k_max 9
_diffrn_reflns_limit_k_min -9
_diffrn_reflns_limit_l_max 9
_diffrn_reflns_limit_l_min -10
_diffrn_reflns_number 1997
_diffrn_reflns_theta_full 26.50
_diffrn_reflns_theta_max 26.50
_diffrn_reflns_theta_min 4.45
_diffrn_source_current 40
_diffrn_source_type 'Spellman generator'
_diffrn_source_voltage 50
_exptl_absorpt_coefficient_mu 0.171
_exptl_absorpt_correction_T_max 0.9831
_exptl_absorpt_correction_T_min 0.9831
_exptl_absorpt_correction_type multi-scan
_exptl_absorpt_process_details
;
CrysAlisPro, Agilent Technologies,
Version 1.171.35.11 (release 16-05-2011 CrysAlis171 .NET)
(compiled May 16 2011,17:55:39)
Empirical absorption correction using spherical harmonics,
 implemented in SCALE3 ABSPACK scaling algorithm.
;
_exptl_crystal_colour colorless
_exptl_crystal_density_diffrn 1.863
_exptl_crystal_density_method 'not measured'
_exptl_crystal_description plate
_exptl_crystal_F_000 210
_exptl_crystal_size_max 0.10
_exptl_crystal_size_mid 0.10
_exptl_crystal_size_min 0.10
_refine_diff_density_max 0.295
_refine_diff_density_min -0.253
_refine_diff_density_rms 0.057
_refine_ls_extinction_method none
_refine_ls_goodness_of_fit_ref 1.058
_refine_ls_hydrogen_treatment refall
_refine_ls_matrix_type full
_refine_ls_number_parameters 147
_refine_ls_number_reflns 1498
_refine_ls_number_restraints 0
_refine_ls_restrained_S_all 1.058
_refine_ls_R_factor_all 0.0552
_refine_ls_R_factor_gt 0.0402
_refine_ls_shift/su_max 0.000
_refine_ls_shift/su_mean 0.000
_refine_ls_structure_factor_coef Fsqd
_refine_ls_weighting_details 'calc w=1/[\s^2^(Fo^2^)+(0.0395P)^2^+0.1089P] where P=(Fo^2^+2Fc^2^)/3'
_refine_ls_weighting_scheme calc
_refine_ls_wR_factor_gt 0.0896
_refine_ls_wR_factor_ref 0.1012
_reflns_number_gt 1183
_reflns_number_total 1498
_reflns_threshold_expression >2sigma(I)
_cod_data_source_file c4ta05964f3.cif
_cod_data_source_block jx456_173
_cod_original_sg_symbol_Hall -P1
_cod_database_code 7235826

loop_
_symmetry_equiv_pos_as_xyz
'x, y, z'
'-x, -y, -z'

loop_
_atom_site_label
_atom_site_type_symbol
_atom_site_fract_x
_atom_site_fract_y
_atom_site_fract_z
_atom_site_U_iso_or_equiv
_atom_site_adp_type
_atom_site_occupancy
_atom_site_symmetry_multiplicity
_atom_site_calc_flag
N1 N 0.7498(3) 0.4065(2) 0.28330(18) 0.0177(4) Uani 1 1 d
N2 N 1.1093(3) 0.4141(2) 0.34877(19) 0.0219(4) Uani 1 1 d
N3 N 0.9721(3) 0.3317(2) 0.1759(2) 0.0235(4) Uani 1 1 d
N4 N 0.5483(3) 0.4311(3) 0.2853(2) 0.0226(4) Uani 1 1 d
N5 N 0.5796(3) 0.2614(3) -0.0150(2) 0.0282(4) Uani 1 1 d
C1 C 0.7568(3) 0.3264(3) 0.1356(2) 0.0202(4) Uani 1 1 d
C2 C 0.9693(3) 0.4569(3) 0.4107(2) 0.0180(4) Uani 1 1 d
O1 O 1.0961(2) 0.2568(2) 0.88931(17) 0.0291(4) Uani 1 1 d
O2 O 0.7591(3) 0.0016(2) 0.7989(2) 0.0457(5) Uani 1 1 d
O3 O 0.5991(3) -0.1690(2) 0.48240(18) 0.0313(4) Uani 1 1 d
O4 O 0.7256(3) 0.0257(2) 0.33868(17) 0.0343(4) Uani 1 1 d
N6 N 0.9164(3) 0.1213(2) 0.76901(19) 0.0218(4) Uani 1 1 d
N7 N 0.9193(3) 0.1373(2) 0.61408(19) 0.0239(4) Uani 1 1 d
N8 N 0.7337(3) -0.0135(2) 0.4751(2) 0.0217(4) Uani 1 1 d
H3 H 1.037(4) 0.303(3) 0.111(3) 0.038(7) Uiso 1 1 d
H4A H 0.487(5) 0.353(4) 0.346(3) 0.041(7) Uiso 1 1 d
H5B H 0.445(5) 0.270(3) -0.018(3) 0.032(6) Uiso 1 1 d
H5A H 0.585(5) 0.197(4) -0.099(3) 0.044(7) Uiso 1 1 d
H4B H 0.598(5) 0.556(4) 0.333(3) 0.041(7) Uiso 1 1 d

loop_
_atom_site_aniso_label
_atom_site_aniso_U_11
_atom_site_aniso_U_22
_atom_site_aniso_U_33
_atom_site_aniso_U_23
_atom_site_aniso_U_13
_atom_site_aniso_U_12
N1 0.0190(8) 0.0197(8) 0.0113(7) 0.0020(6) 0.0042(6) 0.0075(7)
N2 0.0222(9) 0.0261(9) 0.0125(8) -0.0003(6) 0.0038(6) 0.0098(7)
N3 0.0238(9) 0.0321(10) 0.0117(8) -0.0003(7) 0.0058(7) 0.0122(8)
N4 0.0202(9) 0.0262(10) 0.0197(9) 0.0025(7) 0.0057(7) 0.0113(8)
N5 0.0270(10) 0.0383(11) 0.0130(8) -0.0024(7) 0.0026(7) 0.0151(9)
C1 0.0233(10) 0.0210(10) 0.0139(9) 0.0026(7) 0.0063(8) 0.0086(8)
C2 0.0186(9) 0.0165(9) 0.0144(9) 0.0031(7) 0.0040(7) 0.0052(8)
O1 0.0246(8) 0.0312(8) 0.0173(7) -0.0028(6) 0.0031(6) 0.0048(7)
O2 0.0450(10) 0.0412(10) 0.0272(8) 0.0021(7) 0.0183(8) -0.0058(8)
O3 0.0313(9) 0.0207(8) 0.0291(8) -0.0005(6) 0.0116(7) 0.0009(7)
O4 0.0465(10) 0.0291(9) 0.0154(7) 0.0040(6) 0.0036(7) 0.0115(8)
N6 0.0214(9) 0.0225(9) 0.0178(8) 0.0017(7) 0.0060(7) 0.0084(7)
N7 0.0250(9) 0.0220(9) 0.0151(8) 0.0007(6) 0.0041(7) 0.0050(7)
N8 0.0221(9) 0.0204(9) 0.0188(8) 0.0010(6) 0.0046(7) 0.0093(7)

loop_
_atom_type_symbol
_atom_type_description
_atom_type_scat_dispersion_real
_atom_type_scat_dispersion_imag
_atom_type_scat_source
C C 0.0033 0.0016 'International Tables Vol C Tables 4.2.6.8 and 6.1.1.4'
N N 0.0061 0.0033 'International Tables Vol C Tables 4.2.6.8 and 6.1.1.4'
O O 0.0106 0.0060 'International Tables Vol C Tables 4.2.6.8 and 6.1.1.4'
H H 0.0000 0.0000 'International Tables Vol C Tables 4.2.6.8 and 6.1.1.4'

loop_
_geom_angle_atom_site_label_1
_geom_angle_atom_site_label_2
_geom_angle_atom_site_label_3
_geom_angle
_geom_angle_site_symmetry_3
C1 N1 C2 106.67(15) .
C1 N1 N4 120.90(16) .
C2 N1 N4 132.38(15) .
C2 N2 N3 103.87(15) .
C1 N3 N2 112.12(16) .
C1 N3 H3 129.4(17) .
N2 N3 H3 118.2(17) .
N1 N4 H4A 105.4(16) .
N1 N4 H4B 107.4(16) .
H4A N4 H4B 113(2) .
C1 N5 H5B 117.2(15) .
C1 N5 H5A 120.1(18) .
H5B N5 H5A 122(2) .
N5 C1 N3 129.57(19) .
N5 C1 N1 124.41(19) .
N3 C1 N1 106.00(16) .
N2 C2 N1 111.33(15) .
N2 C2 C2 125.0(2) 2_766
N1 C2 C2 123.7(2) 2_766
O2 N6 O1 120.79(16) .
O2 N6 N7 127.07(16) .
O1 N6 N7 112.00(15) .
N6 N7 N8 115.28(15) .
O3 N8 O4 122.68(16) .
O3 N8 N7 125.92(16) .
O4 N8 N7 111.35(16) .

loop_
_geom_bond_atom_site_label_1
_geom_bond_atom_site_label_2
_geom_bond_distance
_geom_bond_site_symmetry_2
N1 C1 1.347(2) .
N1 C2 1.384(2) .
N1 N4 1.401(2) .
N2 C2 1.299(2) .
N2 N3 1.380(2) .
N3 C1 1.325(3) .
N3 H3 0.84(3) .
N4 H4A 0.91(3) .
N4 H4B 0.89(3) .
N5 C1 1.317(2) .
N5 H5B 0.90(3) .
N5 H5A 0.83(3) .
C2 C2 1.442(3) 2_766
O1 N6 1.263(2) .
O2 N6 1.216(2) .
O3 N8 1.219(2) .
O4 N8 1.230(2) .
N6 N7 1.345(2) .
N7 N8 1.394(2) .

loop_
_geom_hbond_atom_site_label_D
_geom_hbond_atom_site_label_H
_geom_hbond_atom_site_label_A
_geom_hbond_distance_DH
_geom_hbond_distance_HA
_geom_hbond_distance_DA
_geom_hbond_angle_DHA
_geom_hbond_site_symmetry_A
N3 H3 O1 0.84(3) 2.05(3) 2.842(2) 157(2) 1_554
N4 H4A O3 0.91(3) 2.22(3) 3.116(2) 170(2) 2_656
N4 H4A O2 0.91(3) 2.51(3) 3.043(3) 118.4(19) 2_656
N5 H5B O1 0.90(3) 2.13(3) 2.995(2) 162(2) 1_454
N5 H5A O4 0.83(3) 2.28(3) 2.875(2) 129(2) 2_655
N5 H5A O2 0.83(3) 2.43(3) 3.160(3) 147(2) 1_554
N4 H4B O3 0.89(3) 2.33(3) 3.176(2) 158(2) 1_565

loop_
_geom_torsion_atom_site_label_1
_geom_torsion_atom_site_label_2
_geom_torsion_atom_site_label_3
_geom_torsion_atom_site_label_4
_geom_torsion
_geom_torsion_site_symmetry_4
C2 N2 N3 C1 0.3(2) .
N2 N3 C1 N5 179.1(2) .
N2 N3 C1 N1 0.1(2) .
C2 N1 C1 N5 -179.51(19) .
N4 N1 C1 N5 -1.7(3) .
C2 N1 C1 N3 -0.5(2) .
N4 N1 C1 N3 177.34(16) .
N3 N2 C2 N1 -0.6(2) .
N3 N2 C2 C2 178.5(2) 2_766
C1 N1 C2 N2 0.7(2) .
N4 N1 C2 N2 -176.73(19) .
C1 N1 C2 C2 -178.4(2) 2_766
N4 N1 C2 C2 4.1(4) 2_766
O2 N6 N7 N8 -7.9(3) .
O1 N6 N7 N8 176.37(15) .
N6 N7 N8 O3 -13.5(3) .
N6 N7 N8 O4 169.07(15) .
